data_7106575
loop_
_publ_author_name
'Weina Li'
'Xuesong Li'
'Wei Zhu'
'Changxu Li'
'Dan Xu'
'Yong Ju'
'Guangtao Li'

_publ_section_title
;
 Topochemical approach to efficiently produce main-chain poly(bile acid)s
 with high molecular weights and adaptive responsive behavior
;
_journal_name_full Chem.Commun.
_journal_page_first 7728
_journal_paper_doi 10.1039/c1cc11445j
_journal_volume 47
_journal_year 2011
_chemical_absolute_configuration syn
_chemical_formula_moiety 'C29 H43 N3 O6'
_chemical_formula_sum 'C29 H43 N3 O6'
_chemical_formula_weight 529.66
_chemical_name_systematic
;
?
;
_space_group_IT_number 19
_symmetry_cell_setting orthorhombic
_symmetry_space_group_name_Hall 'P 2ac 2ab'
_symmetry_space_group_name_H-M 'P 21 21 21'
_atom_sites_solution_hydrogens geom
_atom_sites_solution_primary direct
_atom_sites_solution_secondary difmap
_audit_creation_method SHELXL-97
_cell_angle_alpha 90.00
_cell_angle_beta 90.00
_cell_angle_gamma 90.00
_cell_formula_units_Z 4
_cell_length_a 7.567(3)
_cell_length_b 10.377(3)
_cell_length_c 35.890(13)
_cell_measurement_reflns_used 73
_cell_measurement_temperature 295(2)
_cell_measurement_theta_max 12.66
_cell_measurement_theta_min 2.05
_cell_volume 2818.2(17)
_computing_cell_refinement 'XSCANS (Bruker, 1997)'
_computing_data_collection 'XSCANS (Bruker, 1997)'
_computing_data_reduction 'XSCANS (Bruker, 1997)'
_computing_molecular_graphics 'SHELXTL (Bruker, 1997)'
_computing_publication_material 'SHELXTL (Bruker, 1997)'
_computing_structure_refinement 'SHELXTL (Bruker, 1997)'
_computing_structure_solution 'SHELXTL (Bruker, 1997)'
_diffrn_ambient_temperature 295(2)
_diffrn_measured_fraction_theta_full 0.998
_diffrn_measured_fraction_theta_max 0.998
_diffrn_measurement_device_type 'Bruker P4'
_diffrn_measurement_method '\w scans'
_diffrn_radiation_monochromator graphite
_diffrn_radiation_source 'fine-focus sealed tube'
_diffrn_radiation_type MoK\a
_diffrn_radiation_wavelength 0.71073
_diffrn_reflns_av_R_equivalents 0.0420
_diffrn_reflns_av_sigmaI/netI 0.0417
_diffrn_reflns_limit_h_max 1
_diffrn_reflns_limit_h_min -9
_diffrn_reflns_limit_k_max 13
_diffrn_reflns_limit_k_min -10
_diffrn_reflns_limit_l_max 46
_diffrn_reflns_limit_l_min -1
_diffrn_reflns_number 5141
_diffrn_reflns_theta_full 27.50
_diffrn_reflns_theta_max 27.50
_diffrn_reflns_theta_min 2.04
_diffrn_standards_decay_% 0
_diffrn_standards_interval_count 97
_diffrn_standards_number 3
_exptl_absorpt_coefficient_mu 0.087
_exptl_absorpt_correction_type none
_exptl_crystal_colour colorless
_exptl_crystal_density_diffrn 1.248
_exptl_crystal_density_meas ?
_exptl_crystal_density_method 'not measured'
_exptl_crystal_description plate
_exptl_crystal_F_000 1144
_exptl_crystal_size_max 0.60
_exptl_crystal_size_mid 0.50
_exptl_crystal_size_min 0.20
_refine_diff_density_max 0.211
_refine_diff_density_min -0.204
_refine_diff_density_rms 0.045
_refine_ls_extinction_method none
_refine_ls_goodness_of_fit_ref 1.053
_refine_ls_hydrogen_treatment constr
_refine_ls_matrix_type full
_refine_ls_number_parameters 345
_refine_ls_number_reflns 3696
_refine_ls_number_restraints 0
_refine_ls_restrained_S_all 1.053
_refine_ls_R_factor_all 0.0826
_refine_ls_R_factor_gt 0.0527
_refine_ls_shift/su_max 0.007
_refine_ls_shift/su_mean 0.000
_refine_ls_structure_factor_coef Fsqd
_refine_ls_weighting_details 'calc w=1/[\s^2^(Fo^2^)+(0.0010P)^2^+2.5000P] where P=(Fo^2^+2Fc^2^)/3'
_refine_ls_weighting_scheme calc
_refine_ls_wR_factor_gt 0.1095
_refine_ls_wR_factor_ref 0.1224
_reflns_number_gt 2489
_reflns_number_total 3696
_reflns_threshold_expression I>2\s(I)
_cod_data_source_file c1cc11445j.txt
_cod_data_source_block juy-15
_cod_depositor_comments
;
The following automatic conversions were performed:

'_exptl_crystal_density_meas' value 'none' was changed to '?' - the
value is perceived as not measured.

Automatic conversion script
Id: cif_fix_values 3008 2015-01-20 13:52:24Z robertas 
;
_cod_original_cell_volume 2818.1(16)
_cod_original_sg_symbol_H-M P2(1)2(1)2(1)
_cod_database_code 7106575

loop_
_symmetry_equiv_pos_as_xyz
'x, y, z'
'-x+1/2, -y, z+1/2'
'-x, y+1/2, -z+1/2'
'x+1/2, -y+1/2, -z'

loop_
_atom_site_label
_atom_site_type_symbol
_atom_site_fract_x
_atom_site_fract_y
_atom_site_fract_z
_atom_site_U_iso_or_equiv
_atom_site_adp_type
_atom_site_occupancy
_atom_site_symmetry_multiplicity
_atom_site_calc_flag
_atom_site_refinement_flags
_atom_site_disorder_assembly
_atom_site_disorder_group
O1 O 0.1391(5) 0.6750(3) 0.69270(8) 0.0684(9) Uani 1 1 d . . .
O2 O 0.3548(5) 0.7067(4) 0.65066(9) 0.0769(10) Uani 1 1 d . . .
O3 O 0.1021(4) 0.3435(3) 0.49434(8) 0.0583(8) Uani 1 1 d . . .
H3C H 0.0417 0.3142 0.4774 0.070 Uiso 1 1 calc R . .
O4 O 0.6496(5) 0.3241(3) 0.43152(8) 0.0628(9) Uani 1 1 d . . .
H4A H 0.6098 0.3012 0.4517 0.075 Uiso 1 1 calc R . .
O5 O 0.2652(4) 0.1369(3) 0.33374(7) 0.0584(8) Uani 1 1 d . . .
O6 O 0.0791(5) 0.1474(3) 0.28499(9) 0.0724(10) Uani 1 1 d . . .
N1 N 0.0799(7) -0.1210(5) 0.27712(13) 0.0808(14) Uani 1 1 d . . .
N2 N 0.1336(8) -0.1055(5) 0.24515(14) 0.0901(16) Uani 1 1 d . . .
N3 N 0.1688(11) -0.1012(6) 0.21474(14) 0.142(3) Uani 1 1 d . . .
C1 C -0.1025(13) 0.8807(8) 0.74308(18) 0.131(3) Uani 1 1 d . . .
H1A H -0.2023 0.9108 0.7554 0.157 Uiso 1 1 calc R . .
C2 C 0.0214(11) 0.8433(6) 0.72776(14) 0.093(2) Uani 1 1 d . . .
C3 C 0.1756(9) 0.8020(5) 0.70764(13) 0.0804(17) Uani 1 1 d . . .
H3A H 0.2770 0.7987 0.7242 0.096 Uiso 1 1 calc R . .
H3B H 0.2014 0.8617 0.6876 0.096 Uiso 1 1 calc R . .
C4 C 0.2469(7) 0.6384(5) 0.66450(11) 0.0566(11) Uani 1 1 d . . .
C5 C 0.2103(7) 0.4987(4) 0.65469(11) 0.0618(12) Uani 1 1 d . . .
H5A H 0.0835 0.4859 0.6534 0.074 Uiso 1 1 calc R . .
H5B H 0.2555 0.4443 0.6745 0.074 Uiso 1 1 calc R . .
C6 C 0.2924(7) 0.4561(4) 0.61790(10) 0.0560(11) Uani 1 1 d . . .
H6A H 0.2695 0.3648 0.6148 0.067 Uiso 1 1 calc R . .
H6B H 0.4194 0.4669 0.6198 0.067 Uiso 1 1 calc R . .
C7 C 0.2293(6) 0.5260(4) 0.58246(11) 0.0502(10) Uani 1 1 d . . .
H7A H 0.2598 0.6175 0.5847 0.060 Uiso 1 1 calc R . .
C8 C 0.0256(6) 0.5148(6) 0.57813(12) 0.0646(13) Uani 1 1 d . . .
H8A H -0.0107 0.5578 0.5557 0.097 Uiso 1 1 calc R . .
H8B H -0.0311 0.5540 0.5992 0.097 Uiso 1 1 calc R . .
H8C H -0.0071 0.4255 0.5768 0.097 Uiso 1 1 calc R . .
C9 C 0.3287(5) 0.4703(4) 0.54890(10) 0.0423(9) Uani 1 1 d . . .
H9A H 0.3038 0.3777 0.5481 0.051 Uiso 1 1 calc R . .
C10 C 0.5326(5) 0.4863(5) 0.55279(11) 0.0527(10) Uani 1 1 d . . .
H10A H 0.5602 0.5650 0.5662 0.063 Uiso 1 1 calc R . .
H10B H 0.5825 0.4140 0.5663 0.063 Uiso 1 1 calc R . .
C11 C 0.6091(5) 0.4918(4) 0.51269(10) 0.0481(10) Uani 1 1 d . . .
H11A H 0.6613 0.5754 0.5077 0.058 Uiso 1 1 calc R . .
H11B H 0.6982 0.4258 0.5091 0.058 Uiso 1 1 calc R . .
C12 C 0.4505(5) 0.4682(4) 0.48747(10) 0.0407(9) Uani 1 1 d . . .
H12A H 0.4323 0.3747 0.4870 0.049 Uiso 1 1 calc R . .
C13 C 0.2914(5) 0.5258(4) 0.50904(10) 0.0397(8) Uani 1 1 d . . .
C14 C 0.1218(5) 0.4803(4) 0.48948(11) 0.0463(9) Uani 1 1 d . . .
H14A H 0.0207 0.5233 0.5012 0.056 Uiso 1 1 calc R . .
C15 C 0.1249(5) 0.5167(5) 0.44766(11) 0.0507(10) Uani 1 1 d . . .
H15A H 0.0213 0.4801 0.4358 0.061 Uiso 1 1 calc R . .
H15B H 0.1165 0.6096 0.4455 0.061 Uiso 1 1 calc R . .
C16 C 0.2898(5) 0.4714(4) 0.42633(10) 0.0414(8) Uani 1 1 d . . .
H16A H 0.2872 0.3770 0.4261 0.050 Uiso 1 1 calc R . .
C17 C 0.4610(5) 0.5120(4) 0.44658(10) 0.0397(8) Uani 1 1 d . . .
H17A H 0.4671 0.6063 0.4463 0.048 Uiso 1 1 calc R . .
C18 C 0.6261(6) 0.4605(4) 0.42729(11) 0.0500(10) Uani 1 1 d . . .
H18A H 0.7289 0.5034 0.4384 0.060 Uiso 1 1 calc R . .
C19 C 0.6254(6) 0.4908(5) 0.38546(11) 0.0568(11) Uani 1 1 d . . .
H19A H 0.6474 0.5822 0.3822 0.068 Uiso 1 1 calc R . .
H19B H 0.7222 0.4446 0.3738 0.068 Uiso 1 1 calc R . .
C20 C 0.4549(6) 0.4562(4) 0.36528(12) 0.0503(11) Uani 1 1 d . . .
H20A H 0.4629 0.4973 0.3408 0.060 Uiso 1 1 calc R . .
C21 C 0.2907(5) 0.5171(4) 0.38458(11) 0.0452(9) Uani 1 1 d . . .
C22 C 0.1239(6) 0.4722(4) 0.36334(12) 0.0533(11) Uani 1 1 d . . .
H22A H 0.0203 0.5032 0.3765 0.064 Uiso 1 1 calc R . .
H22B H 0.1240 0.5114 0.3388 0.064 Uiso 1 1 calc R . .
C23 C 0.1089(6) 0.3253(4) 0.35879(12) 0.0517(11) Uani 1 1 d . . .
H23A H 0.1033 0.2845 0.3831 0.062 Uiso 1 1 calc R . .
H23B H 0.0017 0.3040 0.3453 0.062 Uiso 1 1 calc R . .
C24 C 0.2690(6) 0.2765(4) 0.33756(11) 0.0531(11) Uani 1 1 d . . .
H24A H 0.2706 0.3157 0.3127 0.064 Uiso 1 1 calc R . .
C25 C 0.4366(6) 0.3108(5) 0.35765(12) 0.0526(11) Uani 1 1 d . . .
H25A H 0.5366 0.2824 0.3429 0.063 Uiso 1 1 calc R . .
H25B H 0.4401 0.2648 0.3812 0.063 Uiso 1 1 calc R . .
C26 C 0.1692(6) 0.0862(5) 0.30603(12) 0.0547(11) Uani 1 1 d . . .
C27 C 0.1927(8) -0.0589(4) 0.30518(13) 0.0664(14) Uani 1 1 d . . .
H27A H 0.3154 -0.0788 0.2998 0.080 Uiso 1 1 calc R . .
H27B H 0.1648 -0.0939 0.3295 0.080 Uiso 1 1 calc R . .
C28 C 0.2955(6) 0.6754(4) 0.51003(12) 0.0529(10) Uani 1 1 d . . .
H28A H 0.2724 0.7085 0.4855 0.079 Uiso 1 1 calc R . .
H28B H 0.4098 0.7039 0.5182 0.079 Uiso 1 1 calc R . .
H28C H 0.2069 0.7062 0.5270 0.079 Uiso 1 1 calc R . .
C29 C 0.2969(7) 0.6659(4) 0.38121(12) 0.0623(12) Uani 1 1 d . . .
H29A H 0.2969 0.6899 0.3554 0.093 Uiso 1 1 calc R . .
H29B H 0.4023 0.6977 0.3929 0.093 Uiso 1 1 calc R . .
H29C H 0.1952 0.7024 0.3933 0.093 Uiso 1 1 calc R . .

loop_
_atom_site_aniso_label
_atom_site_aniso_U_11
_atom_site_aniso_U_22
_atom_site_aniso_U_33
_atom_site_aniso_U_23
_atom_site_aniso_U_13
_atom_site_aniso_U_12
O1 0.076(2) 0.071(2) 0.0583(17) -0.0141(17) 0.0073(18) -0.003(2)
O2 0.086(3) 0.079(2) 0.066(2) -0.0089(18) 0.010(2) -0.023(2)
O3 0.057(2) 0.0584(18) 0.0598(17) -0.0047(15) 0.0009(16) -0.0255(17)
O4 0.065(2) 0.066(2) 0.0580(17) 0.0030(16) 0.0079(17) 0.0290(19)
O5 0.068(2) 0.0560(17) 0.0512(15) -0.0014(14) -0.0111(17) 0.0007(18)
O6 0.082(3) 0.077(2) 0.0584(18) -0.0017(18) -0.0176(19) 0.009(2)
N1 0.085(4) 0.083(3) 0.074(3) -0.012(3) -0.003(3) -0.030(3)
N2 0.111(4) 0.080(3) 0.079(3) -0.004(3) -0.026(3) -0.033(3)
N3 0.208(8) 0.151(5) 0.068(3) -0.001(4) -0.024(5) -0.082(6)
C1 0.177(9) 0.131(6) 0.085(4) -0.020(4) 0.027(6) 0.040(7)
C2 0.140(6) 0.084(4) 0.055(3) -0.016(3) 0.003(4) 0.021(5)
C3 0.103(5) 0.076(4) 0.062(3) -0.015(3) -0.016(3) 0.008(4)
C4 0.061(3) 0.063(3) 0.046(2) -0.004(2) -0.006(2) 0.002(3)
C5 0.069(3) 0.066(3) 0.051(2) 0.001(2) 0.005(2) -0.005(3)
C6 0.064(3) 0.055(3) 0.050(2) -0.003(2) 0.003(2) -0.002(3)
C7 0.049(2) 0.049(2) 0.054(2) -0.006(2) 0.001(2) 0.000(2)
C8 0.052(3) 0.084(4) 0.058(3) 0.000(3) 0.011(2) 0.011(3)
C9 0.041(2) 0.0356(19) 0.050(2) -0.0011(18) 0.0010(18) -0.0009(18)
C10 0.043(2) 0.061(3) 0.055(2) -0.001(2) -0.006(2) 0.002(2)
C11 0.0347(19) 0.051(2) 0.058(2) 0.001(2) -0.0022(18) 0.001(2)
C12 0.0307(18) 0.039(2) 0.052(2) 0.0033(18) -0.0006(17) -0.0014(18)
C13 0.0336(18) 0.0358(19) 0.050(2) -0.0001(17) 0.0033(17) -0.0004(18)
C14 0.0323(19) 0.052(2) 0.054(2) -0.001(2) 0.0030(18) 0.000(2)
C15 0.0334(19) 0.063(3) 0.056(2) 0.000(2) -0.0027(19) 0.005(2)
C16 0.0299(17) 0.042(2) 0.052(2) 0.0045(18) -0.0005(17) -0.0002(19)
C17 0.0285(17) 0.037(2) 0.053(2) 0.0024(19) 0.0010(16) 0.0007(17)
C18 0.034(2) 0.061(3) 0.055(2) -0.001(2) 0.0013(19) -0.001(2)
C19 0.042(2) 0.066(3) 0.062(2) 0.006(2) 0.011(2) -0.010(3)
C20 0.043(2) 0.057(3) 0.051(2) 0.009(2) 0.0031(19) 0.000(2)
C21 0.039(2) 0.043(2) 0.053(2) 0.0084(19) -0.0004(19) 0.003(2)
C22 0.049(2) 0.059(3) 0.052(2) 0.006(2) -0.005(2) 0.006(2)
C23 0.044(2) 0.060(3) 0.051(2) 0.006(2) -0.008(2) -0.001(2)
C24 0.062(3) 0.050(2) 0.048(2) 0.0033(19) -0.001(2) -0.001(2)
C25 0.047(2) 0.062(3) 0.049(2) 0.000(2) 0.003(2) 0.005(2)
C26 0.050(3) 0.064(3) 0.049(2) -0.002(2) 0.002(2) -0.002(2)
C27 0.075(4) 0.064(3) 0.061(3) -0.009(2) -0.006(3) -0.002(3)
C28 0.053(3) 0.038(2) 0.067(2) 0.000(2) 0.002(2) 0.010(2)
C29 0.068(3) 0.051(3) 0.067(3) 0.015(2) -0.004(3) 0.004(3)

loop_
_atom_type_symbol
_atom_type_description
_atom_type_scat_dispersion_real
_atom_type_scat_dispersion_imag
_atom_type_scat_source
C C 0.0033 0.0000 'International Tables Vol C Tables 4.2.6.8 and 6.1.1.4'
H H 0.0000 0.0000 'International Tables Vol C Tables 4.2.6.8 and 6.1.1.4'
N N 0.0061 0.0000 'International Tables Vol C Tables 4.2.6.8 and 6.1.1.4'
O O 0.0106 0.0000 'International Tables Vol C Tables 4.2.6.8 and 6.1.1.4'

loop_
_geom_angle_atom_site_label_1
_geom_angle_atom_site_label_2
_geom_angle_atom_site_label_3
_geom_angle
_geom_angle_site_symmetry_1
_geom_angle_site_symmetry_3
_geom_angle_publ_flag
C4 O1 C3 114.6(4) . . ?
C14 O3 H3C 109.5 . . ?
C18 O4 H4A 109.5 . . ?
C26 O5 C24 118.2(4) . . ?
N2 N1 C27 113.0(5) . . ?
N3 N2 N1 172.2(7) . . ?
C2 C1 H1A 180.0 . . ?
C1 C2 C3 177.4(8) . . ?
C2 C3 O1 107.6(5) . . ?
C2 C3 H3A 110.2 . . ?
O1 C3 H3A 110.2 . . ?
C2 C3 H3B 110.2 . . ?
O1 C3 H3B 110.2 . . ?
H3A C3 H3B 108.5 . . ?
O2 C4 O1 123.9(5) . . ?
O2 C4 C5 126.7(5) . . ?
O1 C4 C5 109.3(4) . . ?
C4 C5 C6 113.8(4) . . ?
C4 C5 H5A 108.8 . . ?
C6 C5 H5A 108.8 . . ?
C4 C5 H5B 108.8 . . ?
C6 C5 H5B 108.8 . . ?
H5A C5 H5B 107.7 . . ?
C5 C6 C7 116.9(4) . . ?
C5 C6 H6A 108.1 . . ?
C7 C6 H6A 108.1 . . ?
C5 C6 H6B 108.1 . . ?
C7 C6 H6B 108.1 . . ?
H6A C6 H6B 107.3 . . ?
C9 C7 C6 108.6(3) . . ?
C9 C7 C8 112.3(4) . . ?
C6 C7 C8 110.8(4) . . ?
C9 C7 H7A 108.3 . . ?
C6 C7 H7A 108.3 . . ?
C8 C7 H7A 108.3 . . ?
C7 C8 H8A 109.5 . . ?
C7 C8 H8B 109.5 . . ?
H8A C8 H8B 109.5 . . ?
C7 C8 H8C 109.5 . . ?
H8A C8 H8C 109.5 . . ?
H8B C8 H8C 109.5 . . ?
C7 C9 C10 112.1(3) . . ?
C7 C9 C13 119.3(3) . . ?
C10 C9 C13 102.8(3) . . ?
C7 C9 H9A 107.3 . . ?
C10 C9 H9A 107.3 . . ?
C13 C9 H9A 107.3 . . ?
C11 C10 C9 106.9(3) . . ?
C11 C10 H10A 110.4 . . ?
C9 C10 H10A 110.4 . . ?
C11 C10 H10B 110.4 . . ?
C9 C10 H10B 110.4 . . ?
H10A C10 H10B 108.6 . . ?
C12 C11 C10 104.6(3) . . ?
C12 C11 H11A 110.8 . . ?
C10 C11 H11A 110.8 . . ?
C12 C11 H11B 110.8 . . ?
C10 C11 H11B 110.8 . . ?
H11A C11 H11B 108.9 . . ?
C11 C12 C17 118.6(3) . . ?
C11 C12 C13 104.7(3) . . ?
C17 C12 C13 113.7(3) . . ?
C11 C12 H12A 106.3 . . ?
C17 C12 H12A 106.3 . . ?
C13 C12 H12A 106.3 . . ?
C14 C13 C12 107.6(3) . . ?
C14 C13 C28 109.5(4) . . ?
C12 C13 C28 112.4(3) . . ?
C14 C13 C9 117.0(3) . . ?
C12 C13 C9 100.0(3) . . ?
C28 C13 C9 110.0(3) . . ?
O3 C14 C13 109.5(3) . . ?
O3 C14 C15 111.1(3) . . ?
C13 C14 C15 110.8(3) . . ?
O3 C14 H14A 108.4 . . ?
C13 C14 H14A 108.4 . . ?
C15 C14 H14A 108.4 . . ?
C16 C15 C14 114.9(3) . . ?
C16 C15 H15A 108.5 . . ?
C14 C15 H15A 108.5 . . ?
C16 C15 H15B 108.5 . . ?
C14 C15 H15B 108.5 . . ?
H15A C15 H15B 107.5 . . ?
C15 C16 C17 111.3(3) . . ?
C15 C16 C21 112.7(3) . . ?
C17 C16 C21 111.3(3) . . ?
C15 C16 H16A 107.1 . . ?
C17 C16 H16A 107.1 . . ?
C21 C16 H16A 107.1 . . ?
C18 C17 C12 111.8(3) . . ?
C18 C17 C16 112.2(3) . . ?
C12 C17 C16 109.0(3) . . ?
C18 C17 H17A 107.9 . . ?
C12 C17 H17A 107.9 . . ?
C16 C17 H17A 107.9 . . ?
O4 C18 C17 113.5(4) . . ?
O4 C18 C19 107.8(4) . . ?
C17 C18 C19 111.7(4) . . ?
O4 C18 H18A 107.9 . . ?
C17 C18 H18A 107.9 . . ?
C19 C18 H18A 107.9 . . ?
C20 C19 C18 114.8(4) . . ?
C20 C19 H19A 108.6 . . ?
C18 C19 H19A 108.6 . . ?
C20 C19 H19B 108.6 . . ?
C18 C19 H19B 108.6 . . ?
H19A C19 H19B 107.5 . . ?
C19 C20 C25 113.1(4) . . ?
C19 C20 C21 111.7(3) . . ?
C25 C20 C21 113.9(4) . . ?
C19 C20 H20A 105.8 . . ?
C25 C20 H20A 105.8 . . ?
C21 C20 H20A 105.8 . . ?
C22 C21 C29 106.7(4) . . ?
C22 C21 C20 108.0(3) . . ?
C29 C21 C20 110.2(4) . . ?
C22 C21 C16 112.1(3) . . ?
C29 C21 C16 112.0(3) . . ?
C20 C21 C16 107.8(3) . . ?
C23 C22 C21 114.3(4) . . ?
C23 C22 H22A 108.7 . . ?
C21 C22 H22A 108.7 . . ?
C23 C22 H22B 108.7 . . ?
C21 C22 H22B 108.7 . . ?
H22A C22 H22B 107.6 . . ?
C24 C23 C22 108.9(4) . . ?
C24 C23 H23A 109.9 . . ?
C22 C23 H23A 109.9 . . ?
C24 C23 H23B 109.9 . . ?
C22 C23 H23B 109.9 . . ?
H23A C23 H23B 108.3 . . ?
O5 C24 C25 107.3(4) . . ?
O5 C24 C23 111.3(4) . . ?
C25 C24 C23 110.7(3) . . ?
O5 C24 H24A 109.1 . . ?
C25 C24 H24A 109.1 . . ?
C23 C24 H24A 109.1 . . ?
C24 C25 C20 113.2(4) . . ?
C24 C25 H25A 108.9 . . ?
C20 C25 H25A 108.9 . . ?
C24 C25 H25B 108.9 . . ?
C20 C25 H25B 108.9 . . ?
H25A C25 H25B 107.8 . . ?
O6 C26 O5 124.6(4) . . ?
O6 C26 C27 125.4(5) . . ?
O5 C26 C27 110.0(4) . . ?
N1 C27 C26 112.4(5) . . ?
N1 C27 H27A 109.1 . . ?
C26 C27 H27A 109.1 . . ?
N1 C27 H27B 109.1 . . ?
C26 C27 H27B 109.1 . . ?
H27A C27 H27B 107.9 . . ?
C13 C28 H28A 109.5 . . ?
C13 C28 H28B 109.5 . . ?
H28A C28 H28B 109.5 . . ?
C13 C28 H28C 109.5 . . ?
H28A C28 H28C 109.5 . . ?
H28B C28 H28C 109.5 . . ?
C21 C29 H29A 109.5 . . ?
C21 C29 H29B 109.5 . . ?
H29A C29 H29B 109.5 . . ?
C21 C29 H29C 109.5 . . ?
H29A C29 H29C 109.5 . . ?
H29B C29 H29C 109.5 . . ?

loop_
_geom_bond_atom_site_label_1
_geom_bond_atom_site_label_2
_geom_bond_distance
_geom_bond_site_symmetry_2
_geom_bond_publ_flag
O1 C4 1.355(5) . ?
O1 C3 1.449(6) . ?
O2 C4 1.189(6) . ?
O3 C14 1.438(5) . ?
O3 H3C 0.8200 . ?
O4 C18 1.435(5) . ?
O4 H4A 0.8200 . ?
O5 C26 1.339(5) . ?
O5 C24 1.455(5) . ?
O6 C26 1.200(5) . ?
N1 N2 1.228(6) . ?
N1 C27 1.469(6) . ?
N2 N3 1.124(6) . ?
C1 C2 1.154(10) . ?
C1 H1A 0.9300 . ?
C2 C3 1.438(9) . ?
C3 H3A 0.9700 . ?
C3 H3B 0.9700 . ?
C4 C5 1.517(6) . ?
C5 C6 1.524(5) . ?
C5 H5A 0.9700 . ?
C5 H5B 0.9700 . ?
C6 C7 1.540(6) . ?
C6 H6A 0.9700 . ?
C6 H6B 0.9700 . ?
C7 C9 1.533(5) . ?
C7 C8 1.553(6) . ?
C7 H7A 0.9800 . ?
C8 H8A 0.9600 . ?
C8 H8B 0.9600 . ?
C8 H8C 0.9600 . ?
C9 C10 1.558(5) . ?
C9 C13 1.568(5) . ?
C9 H9A 0.9800 . ?
C10 C11 1.552(5) . ?
C10 H10A 0.9700 . ?
C10 H10B 0.9700 . ?
C11 C12 1.522(5) . ?
C11 H11A 0.9700 . ?
C11 H11B 0.9700 . ?
C12 C17 1.538(5) . ?
C12 C13 1.551(5) . ?
C12 H12A 0.9800 . ?
C13 C14 1.537(5) . ?
C13 C28 1.553(5) . ?
C14 C15 1.548(5) . ?
C14 H14A 0.9800 . ?
C15 C16 1.537(5) . ?
C15 H15A 0.9700 . ?
C15 H15B 0.9700 . ?
C16 C17 1.544(5) . ?
C16 C21 1.571(5) . ?
C16 H16A 0.9800 . ?
C17 C18 1.525(5) . ?
C17 H17A 0.9800 . ?
C18 C19 1.534(5) . ?
C18 H18A 0.9800 . ?
C19 C20 1.523(6) . ?
C19 H19A 0.9700 . ?
C19 H19B 0.9700 . ?
C20 C25 1.540(6) . ?
C20 C21 1.557(6) . ?
C20 H20A 0.9800 . ?
C21 C22 1.546(6) . ?
C21 C29 1.550(6) . ?
C22 C23 1.538(6) . ?
C22 H22A 0.9700 . ?
C22 H22B 0.9700 . ?
C23 C24 1.518(6) . ?
C23 H23A 0.9700 . ?
C23 H23B 0.9700 . ?
C24 C25 1.501(6) . ?
C24 H24A 0.9800 . ?
C25 H25A 0.9700 . ?
C25 H25B 0.9700 . ?
C26 C27 1.516(6) . ?
C27 H27A 0.9700 . ?
C27 H27B 0.9700 . ?
C28 H28A 0.9600 . ?
C28 H28B 0.9600 . ?
C28 H28C 0.9600 . ?
C29 H29A 0.9600 . ?
C29 H29B 0.9600 . ?
C29 H29C 0.9600 . ?

loop_
_geom_hbond_atom_site_label_D
_geom_hbond_atom_site_label_H
_geom_hbond_atom_site_label_A
_geom_hbond_distance_DH
_geom_hbond_distance_HA
_geom_hbond_distance_DA
_geom_hbond_angle_DHA
_geom_hbond_site_symmetry_A
O4 H4A O3 0.82 2.45 3.199(4) 152.1 4_556
